data_4076913
loop_
_publ_author_name
'Goh, Lai Yoong'
'Weng, Zhiqiang'
'Leong, Weng Kee'
'Leung, Pak Hing'

_publ_section_title
;
 Synthetic and Structural Study of Cyclopentadienylchromium
 Dithiocarbamate Complexes and Their Thermolytic Derivatives
;
_journal_issue 21
_journal_name_full Organometallics
_journal_page_first 4398
_journal_paper_doi 10.1021/om0202930
_journal_volume 21
_journal_year 2002
_chemical_formula_sum 'C10 H11 Cr N O2 S2'
_chemical_formula_weight 293.32
_chemical_name_systematic
; 
 ? 
;
_space_group_IT_number 14
_symmetry_cell_setting monoclinic
_symmetry_space_group_name_Hall '-P 2ybc'
_symmetry_space_group_name_H-M 'P 1 21/c 1'
_atom_sites_solution_hydrogens geom
_atom_sites_solution_primary direct
_atom_sites_solution_secondary difmap
_audit_creation_method SHELXL-97
_cell_angle_alpha 90.00
_cell_angle_beta 96.4590(10)
_cell_angle_gamma 90.00
_cell_formula_units_Z 4
_cell_length_a 12.9368(4)
_cell_length_b 7.4045(2)
_cell_length_c 12.4458(3)
_cell_measurement_temperature 223(2)
_cell_volume 1184.62(6)
_computing_structure_refinement 'SHELXL-97 (Sheldrick, 1997)'
_computing_structure_solution 'SHELXS-97 (Sheldrick, 1990)'
_diffrn_ambient_temperature 223(2)
_diffrn_measured_fraction_theta_full 0.908
_diffrn_measured_fraction_theta_max 0.908
_diffrn_radiation_monochromator graphite
_diffrn_radiation_source 'fine-focus sealed tube'
_diffrn_radiation_type MoK\a
_diffrn_radiation_wavelength 0.71073
_diffrn_reflns_av_R_equivalents 0.0230
_diffrn_reflns_av_sigmaI/netI 0.0287
_diffrn_reflns_limit_h_max 16
_diffrn_reflns_limit_h_min -17
_diffrn_reflns_limit_k_max 10
_diffrn_reflns_limit_k_min 0
_diffrn_reflns_limit_l_max 16
_diffrn_reflns_limit_l_min 0
_diffrn_reflns_number 7799
_diffrn_reflns_theta_full 29.39
_diffrn_reflns_theta_max 29.39
_diffrn_reflns_theta_min 3.17
_exptl_absorpt_coefficient_mu 1.300
_exptl_absorpt_correction_T_max 0.948870
_exptl_absorpt_correction_T_min 0.707114
_exptl_absorpt_correction_type SADABS
_exptl_crystal_colour 'Dark red'
_exptl_crystal_density_diffrn 1.645
_exptl_crystal_density_method 'not measured'
_exptl_crystal_description Plate
_exptl_crystal_F_000 600
_exptl_crystal_size_max 0.43
_exptl_crystal_size_mid 0.39
_exptl_crystal_size_min 0.05
_refine_diff_density_max 0.300
_refine_diff_density_min -0.414
_refine_diff_density_rms 0.062
_refine_ls_extinction_method none
_refine_ls_goodness_of_fit_ref 1.075
_refine_ls_hydrogen_treatment mixed
_refine_ls_matrix_type full
_refine_ls_number_parameters 189
_refine_ls_number_reflns 2962
_refine_ls_number_restraints 0
_refine_ls_restrained_S_all 1.075
_refine_ls_R_factor_all 0.0444
_refine_ls_R_factor_gt 0.0332
_refine_ls_shift/su_max 0.001
_refine_ls_shift/su_mean 0.000
_refine_ls_structure_factor_coef Fsqd
_refine_ls_weighting_details 'calc w=1/[\s^2^(Fo^2^)+(0.0273P)^2^+0.8827P] where P=(Fo^2^+2Fc^2^)/3'
_refine_ls_weighting_scheme calc
_refine_ls_wR_factor_gt 0.0721
_refine_ls_wR_factor_ref 0.0777
_reflns_number_gt 2501
_reflns_number_total 2962
_reflns_threshold_expression >2sigma(I)
_cod_data_source_file om0202930.cif
_cod_data_source_block compd_3a
_cod_depositor_comments
;
The following automatic conversions were performed:

'_symmetry_cell_setting' value 'Monoclinic' changed to 'monoclinic'
according to /home/saulius/struct/CIF-dictionaries/cif_core.dic
dictionary named 'cif_core.dic' version 2.4.1 from 2010-06-29.

Automatic conversion script
Id: cif_fix_values 1715 2011-07-08 13:25:40Z adriana 
;
_cod_original_sg_symbol_H-M P21/c
_cod_database_code 4076913

loop_
_symmetry_equiv_pos_as_xyz
'x, y, z'
'-x, y+1/2, -z+1/2'
'-x, -y, -z'
'x, -y-1/2, z-1/2'

loop_
_atom_site_label
_atom_site_type_symbol
_atom_site_fract_x
_atom_site_fract_y
_atom_site_fract_z
_atom_site_U_iso_or_equiv
_atom_site_adp_type
_atom_site_occupancy
_atom_site_symmetry_multiplicity
_atom_site_calc_flag
Cr1 Cr 0.69924(2) 0.20498(4) 0.34808(3) 0.02311(10) Uani 1 1 d
S1 S 0.87432(4) 0.23214(8) 0.29873(4) 0.02967(13) Uani 1 1 d
S2 S 0.82123(4) 0.21825(8) 0.51092(4) 0.02953(13) Uani 1 1 d
N1 N 1.02091(14) 0.2461(3) 0.46913(14) 0.0315(4) Uani 1 1 d
C1 C 0.92091(16) 0.2352(3) 0.43229(16) 0.0255(4) Uani 1 1 d
C2 C 1.0566(2) 0.2495(4) 0.5838(2) 0.0381(5) Uani 1 1 d
C3 C 1.09955(19) 0.2645(5) 0.3944(2) 0.0424(6) Uani 1 1 d
C10 C 0.6491(2) 0.4808(4) 0.3951(3) 0.0530(8) Uani 1 1 d
C11 C 0.65237(17) 0.0125(3) 0.42330(18) 0.0314(5) Uani 1 1 d
C12 C 0.69872(16) 0.0220(3) 0.24759(18) 0.0311(4) Uani 1 1 d
C20 C 0.6808(2) 0.4911(4) 0.2937(3) 0.0535(8) Uani 1 1 d
C30 C 0.6189(2) 0.3780(4) 0.2246(2) 0.0470(6) Uani 1 1 d
C40 C 0.54662(19) 0.2968(4) 0.2845(3) 0.0458(6) Uani 1 1 d
C50 C 0.5664(2) 0.3599(4) 0.3908(2) 0.0490(7) Uani 1 1 d
O11 O 0.62059(16) -0.1070(2) 0.46862(15) 0.0483(5) Uani 1 1 d
O12 O 0.69503(14) -0.0925(3) 0.18481(14) 0.0457(4) Uani 1 1 d
H23 H 1.006(3) 0.212(5) 0.624(3) 0.071(11) Uiso 1 1 d
H22 H 1.112(3) 0.168(4) 0.595(2) 0.055(9) Uiso 1 1 d
H40 H 0.498(3) 0.225(4) 0.259(3) 0.055(9) Uiso 1 1 d
H20 H 0.735(3) 0.557(4) 0.273(3) 0.065(9) Uiso 1 1 d
H32 H 1.164(3) 0.232(5) 0.427(3) 0.079(11) Uiso 1 1 d
H21 H 1.077(3) 0.361(5) 0.602(3) 0.070(11) Uiso 1 1 d
H10 H 0.679(3) 0.543(5) 0.453(3) 0.080(11) Uiso 1 1 d
H30 H 0.623(3) 0.358(5) 0.154(3) 0.069(10) Uiso 1 1 d
H50 H 0.532(3) 0.333(4) 0.446(3) 0.066(10) Uiso 1 1 d
H31 H 1.084(3) 0.185(5) 0.338(3) 0.094(14) Uiso 1 1 d
H33 H 1.098(3) 0.374(6) 0.369(3) 0.100(15) Uiso 1 1 d

loop_
_atom_site_aniso_label
_atom_site_aniso_U_11
_atom_site_aniso_U_22
_atom_site_aniso_U_33
_atom_site_aniso_U_23
_atom_site_aniso_U_13
_atom_site_aniso_U_12
Cr1 0.01999(16) 0.02335(17) 0.02598(17) 0.00016(13) 0.00248(11) 0.00039(12)
S1 0.0234(2) 0.0425(3) 0.0233(2) 0.0026(2) 0.00343(18) -0.0019(2)
S2 0.0240(2) 0.0415(3) 0.0234(2) -0.0001(2) 0.00412(18) 0.0000(2)
N1 0.0238(8) 0.0418(11) 0.0287(9) 0.0030(8) 0.0018(7) -0.0028(7)
C1 0.0250(9) 0.0262(10) 0.0253(9) 0.0009(8) 0.0031(7) -0.0005(8)
C2 0.0300(12) 0.0503(15) 0.0322(12) -0.0003(11) -0.0039(9) 0.0009(11)
C3 0.0244(11) 0.0601(18) 0.0437(14) 0.0098(13) 0.0079(10) -0.0015(11)
C10 0.0577(17) 0.0297(12) 0.0655(19) -0.0125(13) -0.0190(15) 0.0171(12)
C11 0.0304(11) 0.0310(11) 0.0334(11) -0.0042(9) 0.0063(9) 0.0014(9)
C12 0.0243(10) 0.0352(11) 0.0347(11) -0.0010(9) 0.0076(8) -0.0025(9)
C20 0.0368(14) 0.0304(13) 0.092(2) 0.0218(14) 0.0015(14) 0.0029(11)
C30 0.0496(15) 0.0513(16) 0.0387(14) 0.0120(12) -0.0015(11) 0.0195(13)
C40 0.0242(11) 0.0347(12) 0.0742(19) -0.0014(13) -0.0132(11) 0.0054(10)
C50 0.0484(15) 0.0449(15) 0.0575(17) 0.0107(13) 0.0223(13) 0.0234(13)
O11 0.0631(12) 0.0348(9) 0.0497(10) 0.0063(8) 0.0178(9) -0.0096(9)
O12 0.0422(10) 0.0465(10) 0.0506(10) -0.0202(9) 0.0146(8) -0.0069(8)

loop_
_atom_type_symbol
_atom_type_description
_atom_type_scat_dispersion_real
_atom_type_scat_dispersion_imag
_atom_type_scat_source
C C 0.0033 0.0016 'International Tables Vol C Tables 4.2.6.8 and 6.1.1.4'
H H 0.0000 0.0000 'International Tables Vol C Tables 4.2.6.8 and 6.1.1.4'
N N 0.0061 0.0033 'International Tables Vol C Tables 4.2.6.8 and 6.1.1.4'
O O 0.0106 0.0060 'International Tables Vol C Tables 4.2.6.8 and 6.1.1.4'
S S 0.1246 0.1234 'International Tables Vol C Tables 4.2.6.8 and 6.1.1.4'
Cr Cr 0.3209 0.6236 'International Tables Vol C Tables 4.2.6.8 and 6.1.1.4'

loop_
_geom_angle_atom_site_label_1
_geom_angle_atom_site_label_2
_geom_angle_atom_site_label_3
_geom_angle
C12 Cr1 C11 78.48(10)
C12 Cr1 C40 92.85(10)
C11 Cr1 C40 95.18(11)
C12 Cr1 C30 89.35(11)
C11 Cr1 C30 130.99(11)
C40 Cr1 C30 37.65(11)
C12 Cr1 C50 127.52(11)
C11 Cr1 C50 88.27(10)
C40 Cr1 C50 37.64(11)
C30 Cr1 C50 62.28(11)
C12 Cr1 C20 120.02(12)
C11 Cr1 C20 149.15(11)
C40 Cr1 C20 61.68(10)
C30 Cr1 C20 36.72(11)
C50 Cr1 C20 60.89(11)
C12 Cr1 C10 150.24(10)
C11 Cr1 C10 116.76(12)
C40 Cr1 C10 61.80(10)
C30 Cr1 C10 61.17(11)
C50 Cr1 C10 36.64(11)
C20 Cr1 C10 35.77(12)
C12 Cr1 S1 79.69(7)
C11 Cr1 S1 124.28(7)
C40 Cr1 S1 136.56(9)
C30 Cr1 S1 99.11(8)
C50 Cr1 S1 143.45(9)
C20 Cr1 S1 85.14(8)
C10 Cr1 S1 107.29(9)
C12 Cr1 S2 123.29(7)
C11 Cr1 S2 80.06(7)
C40 Cr1 S2 141.03(8)
C30 Cr1 S2 141.35(9)
C50 Cr1 S2 103.39(9)
C20 Cr1 S2 104.64(9)
C10 Cr1 S2 85.71(8)
S1 Cr1 S2 70.693(19)
C1 S1 Cr1 89.54(7)
C1 S2 Cr1 89.22(7)
C1 N1 C2 122.14(19)
C1 N1 C3 120.55(19)
C2 N1 C3 117.2(2)
N1 C1 S1 124.25(16)
N1 C1 S2 125.20(16)
S1 C1 S2 110.54(11)
C20 C10 C50 107.9(3)
C20 C10 Cr1 71.65(16)
C50 C10 Cr1 69.35(15)
O11 C11 Cr1 178.2(2)
O12 C12 Cr1 177.83(19)
C10 C20 C30 109.0(3)
C10 C20 Cr1 72.58(16)
C30 C20 Cr1 69.48(15)
C20 C30 C40 107.7(3)
C20 C30 Cr1 73.80(15)
C40 C30 Cr1 70.37(14)
C30 C40 C50 107.4(2)
C30 C40 Cr1 71.99(14)
C50 C40 Cr1 72.27(15)
C10 C50 C40 108.1(3)
C10 C50 Cr1 74.00(16)
C40 C50 Cr1 70.09(14)

loop_
_geom_bond_atom_site_label_1
_geom_bond_atom_site_label_2
_geom_bond_distance
Cr1 C12 1.843(2)
Cr1 C11 1.845(2)
Cr1 C40 2.153(2)
Cr1 C30 2.174(2)
Cr1 C50 2.181(2)
Cr1 C20 2.229(3)
Cr1 C10 2.240(3)
Cr1 S1 2.4209(6)
Cr1 S2 2.4266(6)
S1 C1 1.703(2)
S2 C1 1.709(2)
N1 C1 1.325(3)
N1 C2 1.450(3)
N1 C3 1.460(3)
C10 C20 1.373(5)
C10 C50 1.391(4)
C11 O11 1.150(3)
C12 O12 1.150(3)
C20 C30 1.388(4)
C30 C40 1.396(4)
C40 C50 1.398(4)
